data_4117578
loop_
_publ_author_name
'Debasish Manna'
'Govindasamy Mugesh'

_publ_section_title
;
 Regioselective Deiodination of Thyroxine by Iodothyronine Deiodinase
 Mimics: An Unusual Mechanistic Pathway Involving Cooperative Chalcogen
 and Halogen Bonding
;
_journal_name_full 'Journal of the American Chemical Society'
_journal_page_first 4269
_journal_page_last 4279
_journal_paper_doi 10.1021/ja210478k
_journal_volume 134
_journal_year 2012
_chemical_formula_moiety 'C13 H10 N Se2'
_chemical_formula_sum 'C13 H10 N Se2'
_chemical_formula_weight 338.14
_chemical_name_systematic
;
 ?
;
_space_group_IT_number 2
_symmetry_cell_setting triclinic
_symmetry_space_group_name_Hall '-P 1'
_symmetry_space_group_name_H-M 'P -1'
_atom_sites_solution_hydrogens geom
_atom_sites_solution_primary direct
_atom_sites_solution_secondary difmap
_audit_creation_method SHELXL-97
_cell_angle_alpha 74.780(8)
_cell_angle_beta 82.647(9)
_cell_angle_gamma 89.84
_cell_formula_units_Z 4
_cell_length_a 9.0033(15)
_cell_length_b 10.0187(14)
_cell_length_c 14.8110(19)
_cell_measurement_temperature 293(2)
_cell_volume 1277.8(3)
_computing_cell_refinement 'Bruker SMART'
_computing_data_collection 'Bruker SMART'
_computing_data_reduction 'Bruker SAINT'
_computing_molecular_graphics 'ORTEP-3 for Windows (Farrugia, 1999)'
_computing_publication_material WinGX
_computing_structure_refinement 'SHELXL-97 (Sheldrick, 2008)'
_computing_structure_solution 'SHELXS97 (Sheldrick, 2008)'
_diffrn_ambient_temperature 293(2)
_diffrn_detector_area_resol_mean 0.3
_diffrn_measured_fraction_theta_full 0.657
_diffrn_measured_fraction_theta_max 0.657
_diffrn_measurement_device_type 'CCD area detector'
_diffrn_measurement_method 'phi and omega scans'
_diffrn_radiation_monochromator graphite
_diffrn_radiation_source 'fine-focus sealed tube'
_diffrn_radiation_type MoK\a
_diffrn_radiation_wavelength 0.71073
_diffrn_reflns_av_R_equivalents 0.0391
_diffrn_reflns_av_sigmaI/netI 0.0021
_diffrn_reflns_limit_h_max 11
_diffrn_reflns_limit_h_min -11
_diffrn_reflns_limit_k_max 13
_diffrn_reflns_limit_k_min -12
_diffrn_reflns_limit_l_max 9
_diffrn_reflns_limit_l_min 0
_diffrn_reflns_number 4096
_diffrn_reflns_theta_full 25.00
_diffrn_reflns_theta_max 25.00
_diffrn_reflns_theta_min 1.44
_diffrn_standards_interval_count 0.0391
_diffrn_standards_interval_time 0.0664
_diffrn_standards_number 6053
_exptl_absorpt_coefficient_mu 5.758
_exptl_absorpt_correction_T_max 0.9058
_exptl_absorpt_correction_T_min 0.7629
_exptl_absorpt_correction_type empirical
_exptl_absorpt_process_details SADABS
_exptl_crystal_colour white
_exptl_crystal_density_diffrn 1.758
_exptl_crystal_description 'needle shape'
_exptl_crystal_F_000 652
_exptl_crystal_size_max 0.36
_exptl_crystal_size_mid 0.25
_exptl_crystal_size_min 0.12
_refine_diff_density_max 1.299
_refine_diff_density_min -1.127
_refine_diff_density_rms 0.096
_refine_ls_extinction_method none
_refine_ls_goodness_of_fit_ref 1.099
_refine_ls_hydrogen_treatment mixed
_refine_ls_matrix_type full
_refine_ls_number_parameters 280
_refine_ls_number_reflns 4096
_refine_ls_number_restraints 24
_refine_ls_restrained_S_all 6.280
_refine_ls_R_factor_all 0.0558
_refine_ls_R_factor_gt 0.0558
_refine_ls_shift/su_max 1.626
_refine_ls_shift/su_mean 0.061
_refine_ls_structure_factor_coef Fsqd
_refine_ls_weighting_details 'calc w=1/[\s^2^(Fo^2^)+(0.0760P)^2^+2.5640P] where P=(Fo^2^+2Fc^2^)/3'
_refine_ls_weighting_scheme calc
_refine_ls_wR_factor_gt 0.1564
_refine_ls_wR_factor_ref 0.1564
_reflns_number_gt 4095
_reflns_number_total 4096
_reflns_threshold_expression >2\s(I)
_cod_data_source_file ja210478k_si_005.cif
_cod_data_source_block 1
_cod_database_code 4117578

loop_
_symmetry_equiv_pos_as_xyz
'x, y, z'
'-x, -y, -z'

loop_
_atom_site_label
_atom_site_type_symbol
_atom_site_fract_x
_atom_site_fract_y
_atom_site_fract_z
_atom_site_U_iso_or_equiv
_atom_site_adp_type
_atom_site_occupancy
_atom_site_symmetry_multiplicity
_atom_site_calc_flag
_atom_site_refinement_flags
Se3 Se 0.1476(5) 0.0000(5) 0.1287(4) 0.0835(19) Uani 1 1 d .
Se4 Se 0.0387(7) -0.1941(6) 0.0893(4) 0.100(2) Uani 1 1 d .
N2 N 0.222(3) 0.179(3) 0.210(3) 0.083(11) Uani 1 1 d .
H2 H 0.2748 0.1723 0.1593 0.099 Uiso 1 1 calc R
C16 C -0.145(5) -0.464(4) 0.340(5) 0.096(19) Uani 1 1 d .
H16 H -0.1984 -0.5489 0.3583 0.115 Uiso 1 1 calc R
C18 C -0.111(4) -0.414(3) 0.405(3) 0.066(13) Uani 1 1 d .
H18 H -0.1479 -0.4618 0.4667 0.079 Uiso 1 1 calc R
C22 C -0.023(3) -0.278(3) 0.219(3) 0.059(10) Uani 1 1 d .
C23 C -0.107(4) -0.397(3) 0.237(3) 0.069(13) Uani 1 1 d .
H23 H -0.1368 -0.4333 0.1901 0.083 Uiso 1 1 calc R
C26 C 0.107(5) 0.280(3) 0.207(4) 0.092(15) Uani 1 1 d .
H26A H 0.1238 0.3372 0.2485 0.111 Uiso 1 1 calc R
H26B H 0.0100 0.2329 0.2294 0.111 Uiso 1 1 calc R
C30 C 0.102(5) 0.379(5) 0.102(4) 0.105(18) Uani 1 1 d .
H30A H 0.0246 0.4448 0.1035 0.157 Uiso 1 1 calc R
H30B H 0.0823 0.3241 0.0604 0.157 Uiso 1 1 calc R
H30C H 0.1971 0.4278 0.0792 0.157 Uiso 1 1 calc R
C31 C 0.247(6) 0.088(5) 0.301(4) 0.103(15) Uani 1 1 d U
H31A H 0.3466 0.0512 0.2942 0.124 Uiso 1 1 calc R
H31B H 0.2462 0.1431 0.3462 0.124 Uiso 1 1 calc R
Se1 Se -0.4746(3) 0.4979(3) 0.1235(3) 0.0573(16) Uani 1 1 d .
Se2 Se -0.3491(5) 0.3002(4) 0.0870(3) 0.0731(17) Uani 1 1 d .
N1 N -0.595(3) 0.677(3) 0.203(2) 0.061(8) Uani 1 1 d .
H1 H -0.6232 0.6688 0.1517 0.073 Uiso 1 1 calc R
C11 C -0.421(3) 0.209(3) 0.384(3) 0.052(9) Uani 1 1 d .
C12 C -0.568(5) 0.398(4) 0.417(3) 0.085(14) Uani 1 1 d .
H12 H -0.6154 0.4390 0.4617 0.102 Uiso 1 1 calc R
C14 C -0.419(3) 0.280(3) 0.284(2) 0.042(8) Uani 1 1 d .
C15 C -0.577(3) 0.462(3) 0.326(3) 0.069(12) Uani 1 1 d .
C19 C -0.490(3) 0.404(2) 0.255(2) 0.044(8) Uani 1 1 d .
C20 C -0.498(4) 0.279(4) 0.450(3) 0.076(13) Uani 1 1 d .
H20 H -0.4987 0.2423 0.5143 0.091 Uiso 1 1 calc R
C21 C -0.346(4) 0.086(3) 0.404(3) 0.073(12) Uani 1 1 d .
H21 H -0.3443 0.0414 0.4671 0.087 Uiso 1 1 calc R
C24 C -0.480(5) 0.780(5) 0.200(4) 0.098(17) Uani 1 1 d .
H24A H -0.3929 0.7355 0.2248 0.118 Uiso 1 1 calc R
H24B H -0.5178 0.8414 0.2378 0.118 Uiso 1 1 calc R
C25 C -0.439(7) 0.860(4) 0.102(3) 0.11(2) Uani 1 1 d .
H25A H -0.3631 0.9286 0.0993 0.167 Uiso 1 1 calc R
H25B H -0.5252 0.9040 0.0777 0.167 Uiso 1 1 calc R
H25C H -0.4001 0.7988 0.0649 0.167 Uiso 1 1 calc R
C27 C -0.342(3) 0.217(3) 0.219(3) 0.056(10) Uani 1 1 d .
C28 C -0.269(4) 0.089(3) 0.246(4) 0.077(13) Uani 1 1 d .
H28 H -0.2184 0.0493 0.2010 0.092 Uiso 1 1 calc R
C29 C -0.275(4) 0.026(4) 0.342(4) 0.086(15) Uani 1 1 d .
H29 H -0.2301 -0.0588 0.3623 0.103 Uiso 1 1 calc R
C32 C -0.659(4) 0.590(5) 0.289(4) 0.103(19) Uani 1 1 d .
H32A H -0.7591 0.5638 0.2816 0.124 Uiso 1 1 calc R
H32B H -0.6677 0.6429 0.3354 0.124 Uiso 1 1 calc R
C10 C 0.1037(16) -0.0744(16) 0.2631(13) 0.052(9) Uani 1 1 d G
C8 C 0.0211(19) -0.2090(18) 0.2920(13) 0.054(10) Uani 1 1 d G
C17 C -0.0125(17) -0.2822(15) 0.3929(14) 0.062(12) Uani 1 1 d G
C34 C 0.0363(17) -0.2209(15) 0.4649(13) 0.024(4) Uani 1 1 d GU
H34 H 0.0151 -0.2671 0.5286 0.029 Uiso 1 1 calc R
C13 C 0.1189(17) -0.0863(15) 0.4360(13) 0.204(14) Uani 1 1 d GU
H13 H 0.1497 -0.0477 0.4814 0.245 Uiso 1 1 calc R
C33 C 0.1526(15) -0.0131(14) 0.3351(13) 0.020(6) Uani 0.99(9) 1 d PGU

loop_
_atom_site_aniso_label
_atom_site_aniso_U_11
_atom_site_aniso_U_22
_atom_site_aniso_U_33
_atom_site_aniso_U_23
_atom_site_aniso_U_13
_atom_site_aniso_U_12
Se3 0.079(2) 0.086(3) 0.077(5) -0.011(2) 0.001(2) 0.0029(19)
Se4 0.119(4) 0.115(4) 0.074(5) -0.039(3) -0.017(3) 0.007(3)
N2 0.058(15) 0.08(2) 0.11(3) -0.03(2) -0.018(17) -0.010(13)
C16 0.07(2) 0.06(2) 0.15(6) -0.02(3) -0.03(3) 0.006(16)
C18 0.065(18) 0.062(18) 0.07(4) -0.02(2) -0.002(19) 0.015(14)
C22 0.060(15) 0.055(14) 0.06(3) -0.008(15) -0.009(15) 0.025(12)
C23 0.067(18) 0.059(17) 0.09(4) -0.03(2) -0.03(2) -0.007(14)
C26 0.10(3) 0.048(16) 0.13(5) -0.04(2) 0.00(3) 0.010(17)
C30 0.08(3) 0.11(4) 0.11(5) -0.02(3) -0.01(3) 0.00(2)
C31 0.104(15) 0.104(15) 0.104(16) -0.028(7) -0.023(6) 0.004(6)
Se1 0.0621(18) 0.0541(16) 0.055(4) -0.0073(15) -0.0190(16) 0.0042(12)
Se2 0.089(3) 0.082(2) 0.055(4) -0.032(2) -0.005(2) 0.0127(19)
N1 0.061(14) 0.055(13) 0.06(3) -0.007(13) -0.011(14) 0.008(11)
C11 0.062(16) 0.053(14) 0.04(3) -0.010(15) -0.010(15) -0.004(12)
C12 0.10(3) 0.08(2) 0.06(4) -0.01(2) 0.03(2) -0.01(2)
C14 0.040(11) 0.050(13) 0.04(3) -0.018(13) -0.016(12) 0.008(9)
C15 0.044(13) 0.058(16) 0.10(4) 0.002(19) -0.022(16) -0.002(11)
C19 0.043(11) 0.045(12) 0.05(3) -0.025(13) -0.009(12) 0.006(9)
C20 0.070(19) 0.08(2) 0.06(3) 0.02(2) -0.012(19) -0.009(16)
C21 0.052(16) 0.063(17) 0.10(4) -0.005(19) -0.031(18) -0.007(13)
C24 0.09(3) 0.09(3) 0.14(5) -0.06(3) -0.03(3) 0.03(2)
C25 0.18(5) 0.051(18) 0.08(4) 0.00(2) 0.02(3) -0.02(2)
C27 0.047(13) 0.049(13) 0.07(3) -0.006(15) -0.013(14) -0.018(11)
C28 0.061(17) 0.046(14) 0.12(4) -0.02(2) -0.02(2) 0.009(12)
C29 0.055(17) 0.057(17) 0.14(5) -0.01(2) -0.04(2) 0.012(14)
C32 0.044(16) 0.13(4) 0.17(6) -0.11(4) -0.01(2) 0.033(19)
C10 0.036(11) 0.064(15) 0.05(3) -0.003(14) -0.001(12) 0.010(10)
C8 0.042(12) 0.057(15) 0.06(3) -0.014(16) -0.015(14) 0.012(10)
C17 0.042(12) 0.052(14) 0.07(3) 0.012(15) 0.011(14) 0.009(10)
C34 0.030(5) 0.019(5) 0.023(7) -0.005(5) 0.001(5) 0.003(4)
C13 0.100(14) 0.433(15) 0.202(15) -0.279(7) -0.064(6) 0.129(6)
C33 0.017(6) 0.022(6) 0.018(9) -0.001(5) -0.004(5) -0.001(4)

loop_
_atom_type_symbol
_atom_type_description
_atom_type_scat_dispersion_real
_atom_type_scat_dispersion_imag
_atom_type_scat_source
C C 0.0033 0.0016 'International Tables Vol C Tables 4.2.6.8 and 6.1.1.4'
H H 0.0000 0.0000 'International Tables Vol C Tables 4.2.6.8 and 6.1.1.4'
N N 0.0061 0.0033 'International Tables Vol C Tables 4.2.6.8 and 6.1.1.4'
Se Se -0.0929 2.2259 'International Tables Vol C Tables 4.2.6.8 and 6.1.1.4'

loop_
_geom_angle_atom_site_label_1
_geom_angle_atom_site_label_2
_geom_angle_atom_site_label_3
_geom_angle
C10 Se3 Se4 95.5(6)
C22 Se4 Se3 90.1(11)
C26 N2 C31 120(4)
C26 N2 H2 120.1
C31 N2 H2 120.2
C18 C16 C23 125(4)
C18 C16 H16 117.8
C23 C16 H16 117.7
C16 C18 C17 127(4)
C16 C18 H18 116.5
C17 C18 H18 116.5
C23 C22 C8 126(3)
C23 C22 Se4 114(3)
C8 C22 Se4 119(2)
C22 C23 C16 113(4)
C22 C23 H23 123.7
C16 C23 H23 123.7
N2 C26 C30 113(4)
N2 C26 H26A 109.0
C30 C26 H26A 109.0
N2 C26 H26B 109.0
C30 C26 H26B 109.0
H26A C26 H26B 107.8
C26 C30 H30A 109.5
C26 C30 H30B 109.4
H30A C30 H30B 109.5
C26 C30 H30C 109.5
H30A C30 H30C 109.5
H30B C30 H30C 109.5
C33 C31 N2 115(4)
C33 C31 H31A 108.3
N2 C31 H31A 108.4
C33 C31 H31B 108.6
N2 C31 H31B 108.6
H31A C31 H31B 107.5
C19 Se1 Se2 89.2(7)
C27 Se2 Se1 90.5(10)
C32 N1 C24 121(4)
C32 N1 H1 119.4
C24 N1 H1 119.5
C21 C11 C20 129(4)
C21 C11 C14 115(3)
C20 C11 C14 116(3)
C20 C12 C15 127(4)
C20 C12 H12 116.7
C15 C12 H12 116.7
C19 C14 C27 122(3)
C19 C14 C11 121(3)
C27 C14 C11 117(2)
C12 C15 C19 117(3)
C12 C15 C32 127(4)
C19 C15 C32 116(4)
C14 C19 C15 120(3)
C14 C19 Se1 120(2)
C15 C19 Se1 121(2)
C12 C20 C11 120(4)
C12 C20 H20 120.0
C11 C20 H20 120.1
C29 C21 C11 127(4)
C29 C21 H21 116.4
C11 C21 H21 116.4
N1 C24 C25 109(4)
N1 C24 H24A 109.9
C25 C24 H24A 109.8
N1 C24 H24B 109.9
C25 C24 H24B 109.8
H24A C24 H24B 108.3
C24 C25 H25A 109.4
C24 C25 H25B 109.5
H25A C25 H25B 109.5
C24 C25 H25C 109.5
H25A C25 H25C 109.5
H25B C25 H25C 109.5
C14 C27 C28 123(4)
C14 C27 Se2 118(2)
C28 C27 Se2 119(3)
C29 C28 C27 117(4)
C29 C28 H28 121.3
C27 C28 H28 121.3
C21 C29 C28 120(3)
C21 C29 H29 120.3
C28 C29 H29 120.2
N1 C32 C15 116(3)
N1 C32 H32A 108.2
C15 C32 H32A 108.2
N1 C32 H32B 108.2
C15 C32 H32B 108.2
H32A C32 H32B 107.3
C8 C10 C33 120.0
C8 C10 Se3 114.0(9)
C33 C10 Se3 125.9(9)
C17 C8 C10 120.0
C17 C8 C22 118.8(16)
C10 C8 C22 121.1(16)
C34 C17 C8 120.0
C34 C17 C18 130(2)
C8 C17 C18 110(2)
C17 C34 C13 120.0
C17 C34 H34 120.0
C13 C34 H34 120.0
C34 C13 C33 120.0
C34 C13 H13 120.0
C33 C13 H13 120.0
C31 C33 C13 125(3)
C31 C33 C10 114(3)
C13 C33 C10 120.0

loop_
_geom_bond_atom_site_label_1
_geom_bond_atom_site_label_2
_geom_bond_distance
Se3 C10 1.922(18)
Se3 Se4 2.415(8)
Se4 C22 1.90(4)
N2 C26 1.45(5)
N2 C31 1.46(6)
N2 H2 0.8600
C16 C18 1.26(6)
C16 C23 1.50(7)
C16 H16 0.9300
C18 C17 1.55(4)
C18 H18 0.9300
C22 C23 1.36(4)
C22 C8 1.52(4)
C23 H23 0.9300
C26 C30 1.61(6)
C26 H26A 0.9700
C26 H26B 0.9700
C30 H30A 0.9600
C30 H30B 0.9600
C30 H30C 0.9600
C31 C33 1.28(5)
C31 H31A 0.9700
C31 H31B 0.9700
Se1 C19 1.91(3)
Se1 Se2 2.426(5)
Se2 C27 1.92(4)
N1 C32 1.39(6)
N1 C24 1.45(5)
N1 H1 0.8600
C11 C21 1.39(4)
C11 C20 1.44(6)
C11 C14 1.47(5)
C12 C20 1.35(6)
C12 C15 1.34(6)
C12 H12 0.9300
C14 C19 1.39(3)
C14 C27 1.39(5)
C15 C19 1.47(5)
C15 C32 1.49(5)
C20 H20 0.9300
C21 C29 1.33(6)
C21 H21 0.9300
C24 C25 1.46(6)
C24 H24A 0.9700
C24 H24B 0.9700
C25 H25A 0.9600
C25 H25B 0.9600
C25 H25C 0.9600
C27 C28 1.43(4)
C28 C29 1.39(6)
C28 H28 0.9300
C29 H29 0.9300
C32 H32A 0.9700
C32 H32B 0.9700
C10 C8 1.475(10)
C10 C33 1.475(10)
C8 C17 1.475(10)
C17 C34 1.475(10)
C34 C13 1.475(10)
C34 H34 0.9317
C13 C33 1.475(10)
C13 H13 0.9317

loop_
_geom_torsion_atom_site_label_1
_geom_torsion_atom_site_label_2
_geom_torsion_atom_site_label_3
_geom_torsion_atom_site_label_4
_geom_torsion
C10 Se3 Se4 C22 3.1(9)
C23 C16 C18 C17 -5(6)
Se3 Se4 C22 C23 175(2)
Se3 Se4 C22 C8 -4.0(17)
C8 C22 C23 C16 -4(4)
Se4 C22 C23 C16 177(2)
C18 C16 C23 C22 3(5)
C31 N2 C26 C30 176(4)
C26 N2 C31 C33 78(5)
C19 Se1 Se2 C27 -7.0(10)
C21 C11 C14 C19 180(3)
C20 C11 C14 C19 -2(4)
C21 C11 C14 C27 0(4)
C20 C11 C14 C27 178(3)
C20 C12 C15 C19 -6(6)
C20 C12 C15 C32 178(4)
C27 C14 C19 C15 176(2)
C11 C14 C19 C15 -4(4)
C27 C14 C19 Se1 -4(3)
C11 C14 C19 Se1 176.3(19)
C12 C15 C19 C14 7(4)
C32 C15 C19 C14 -176(3)
C12 C15 C19 Se1 -173(3)
C32 C15 C19 Se1 4(4)
Se2 Se1 C19 C14 7(2)
Se2 Se1 C19 C15 -173(2)
C15 C12 C20 C11 0(6)
C21 C11 C20 C12 -179(3)
C14 C11 C20 C12 4(5)
C20 C11 C21 C29 -179(3)
C14 C11 C21 C29 -1(5)
C32 N1 C24 C25 -177(3)
C19 C14 C27 C28 -179(3)
C11 C14 C27 C28 1(4)
C19 C14 C27 Se2 -4(3)
C11 C14 C27 Se2 175.7(18)
Se1 Se2 C27 C14 7.6(19)
Se1 Se2 C27 C28 -177(2)
C14 C27 C28 C29 0(4)
Se2 C27 C28 C29 -175(2)
C11 C21 C29 C28 2(5)
C27 C28 C29 C21 -1(5)
C24 N1 C32 C15 -86(4)
C12 C15 C32 N1 146(4)
C19 C15 C32 N1 -30(5)
Se4 Se3 C10 C8 -2.1(6)
Se4 Se3 C10 C33 174.1(9)
C33 C10 C8 C17 0.0
Se3 C10 C8 C17 176.5(10)
C33 C10 C8 C22 -176.7(17)
Se3 C10 C8 C22 -0.3(15)
C23 C22 C8 C17 7(3)
Se4 C22 C8 C17 -173.2(10)
C23 C22 C8 C10 -176(2)
Se4 C22 C8 C10 4(2)
C10 C8 C17 C34 0.0
C22 C8 C17 C34 176.8(17)
C10 C8 C17 C18 175.4(16)
C22 C8 C17 C18 -7.8(18)
C16 C18 C17 C34 -178(3)
C16 C18 C17 C8 7(4)
C8 C17 C34 C13 0.0
C18 C17 C34 C13 -174.4(19)
C17 C34 C13 C33 0.0
N2 C31 C33 C13 -156(3)
N2 C31 C33 C10 38(5)
C34 C13 C33 C31 -165(3)
C34 C13 C33 C10 0.0
C8 C10 C33 C31 167(3)
Se3 C10 C33 C31 -9(3)
C8 C10 C33 C13 0.0
Se3 C10 C33 C13 -176.0(11)
